data_7039017
loop_
_publ_author_name
'Huang, Yangjie'
'Ajitha, Manjaly J.'
'Huang, Kuo-Wei'
'Zhang, Zhongxing'
'Weng, Zhiqiang'

_publ_section_title
;
 A class of effective decarboxylative perfluoroalkylating reagents:
 [(phen)2Cu](O2CRF).
;
_journal_issue 20
_journal_name_full 'Dalton transactions (Cambridge, England : 2003)'
_journal_page_first 8468
_journal_page_last 8474
_journal_paper_doi 10.1039/c6dt00277c
_journal_volume 45
_journal_year 2016
_chemical_formula_moiety 'C24 H16 Cu N4, C3 F5 O2'
_chemical_formula_sum 'C27 H16 Cu F5 N4 O2'
_chemical_formula_weight 586.99
_chemical_name_systematic
;
 ?
;
_space_group_IT_number 14
_symmetry_cell_setting monoclinic
_symmetry_space_group_name_Hall '-P 2yn'
_symmetry_space_group_name_H-M 'P 1 21/n 1'
_atom_sites_solution_hydrogens geom
_atom_sites_solution_primary direct
_atom_sites_solution_secondary difmap
_audit_creation_method SHELXL-97
_audit_update_record
;
2016-04-05 deposited with the CCDC.
2016-04-13 downloaded from the CCDC.
;
_cell_angle_alpha 90.00
_cell_angle_beta 99.01(3)
_cell_angle_gamma 90.00
_cell_formula_units_Z 4
_cell_length_a 12.346(3)
_cell_length_b 9.3473(19)
_cell_length_c 20.554(4)
_cell_measurement_reflns_used 21857
_cell_measurement_temperature 173(2)
_cell_measurement_theta_max 27.48
_cell_measurement_theta_min 3.01
_cell_volume 2342.7(9)
_computing_cell_refinement 'TEXRAY software'
_computing_data_collection 'TEXRAY software (Molecular Structure Corporation, 1999)'
_computing_data_reduction 'TEXSAN (Molecular Structure Corporation, 1999)'
_computing_molecular_graphics 'ORTEX (P.McArdle, 1995)'
_computing_publication_material 'SHELXL-97/2 (Sheldrick,1997)')'
_computing_structure_refinement 'SHELXL-97 (Sheldrick, 1997)'
_computing_structure_solution 'SHELXS-97 (Sheldrick, 1997)'
_diffrn_ambient_temperature 173(2)
_diffrn_detector_area_resol_mean None
_diffrn_measured_fraction_theta_full 0.996
_diffrn_measured_fraction_theta_max 0.996
_diffrn_measurement_device_type 'Rigaku Weissenberg IP'
_diffrn_measurement_method 'scintillation counter'
_diffrn_radiation_monochromator graphite
_diffrn_radiation_source 'fine-focus sealed tube'
_diffrn_radiation_type MoK\a
_diffrn_radiation_wavelength 0.71073
_diffrn_reflns_av_R_equivalents 0.0383
_diffrn_reflns_av_sigmaI/netI 0.0351
_diffrn_reflns_limit_h_max 16
_diffrn_reflns_limit_h_min -15
_diffrn_reflns_limit_k_max 12
_diffrn_reflns_limit_k_min -12
_diffrn_reflns_limit_l_max 26
_diffrn_reflns_limit_l_min -23
_diffrn_reflns_number 21857
_diffrn_reflns_theta_full 27.48
_diffrn_reflns_theta_max 27.48
_diffrn_reflns_theta_min 3.01
_diffrn_standards_decay_% 'not measured'
_diffrn_standards_interval_count 'not measured'
_diffrn_standards_interval_time 'not measured'
_diffrn_standards_number None
_exptl_absorpt_coefficient_mu 1.008
_exptl_absorpt_correction_T_max 0.817
_exptl_absorpt_correction_T_min 0.623
_exptl_absorpt_correction_type multi-scan
_exptl_crystal_colour Brown
_exptl_crystal_density_diffrn 1.664
_exptl_crystal_density_method 'not measured'
_exptl_crystal_description Block
_exptl_crystal_F_000 1184
_exptl_crystal_size_max 0.50
_exptl_crystal_size_mid 0.40
_exptl_crystal_size_min 0.20
_refine_diff_density_max 1.182
_refine_diff_density_min -0.539
_refine_diff_density_rms 0.112
_refine_ls_extinction_method none
_refine_ls_goodness_of_fit_ref 1.081
_refine_ls_hydrogen_treatment constr
_refine_ls_matrix_type full
_refine_ls_number_parameters 371
_refine_ls_number_reflns 5343
_refine_ls_number_restraints 11
_refine_ls_restrained_S_all 1.150
_refine_ls_R_factor_all 0.0611
_refine_ls_R_factor_gt 0.0530
_refine_ls_shift/su_max 0.001
_refine_ls_shift/su_mean 0.000
_refine_ls_structure_factor_coef Fsqd
_refine_ls_weighting_details 'calc w=1/[\s^2^(Fo^2^)+(0.0840P)^2^+1.1110P] where P=(Fo^2^+2Fc^2^)/3'
_refine_ls_weighting_scheme calc
_refine_ls_wR_factor_gt 0.1353
_refine_ls_wR_factor_ref 0.1411
_reflns_number_gt 4486
_reflns_number_total 5343
_reflns_threshold_expression >2sigma(I)
_cod_data_source_file c6dt00277c2.cif
_cod_data_source_block 1a
_cod_depositor_comments
;
The following automatic conversions were performed:

'_symmetry_cell_setting' value 'Monoclinic' changed to 'monoclinic'
according to
/usr/data/users/saulius/crontab/automatic-downloads/rss-feeds/RSC/lib/dictionaries/cif_core.dic
dictionary named 'cif_core.dic' version 2.4.2 from 2011-04-26.

'_exptl_absorpt_correction_type' value 'Multi-Scan' changed to
'multi-scan' according to
/usr/data/users/saulius/crontab/automatic-downloads/rss-feeds/RSC/lib/dictionaries/cif_core.dic
dictionary named 'cif_core.dic' version 2.4.2 from 2011-04-26.

Automatic conversion script
Id: cif_fix_values 4268 2015-11-12 08:31:59Z antanas 

 Adding full bibliography for 7039017--7039018.cif.
;
_cod_original_cell_volume 2342.7(8)
_cod_original_sg_symbol_Hall -P2yn
_cod_original_sg_symbol_H-M P21/n
_cod_database_code 7039017

loop_
_symmetry_equiv_pos_as_xyz
'x, y, z'
'-x+1/2, y+1/2, -z+1/2'
'-x, -y, -z'
'x-1/2, -y-1/2, z-1/2'

loop_
_atom_site_label
_atom_site_type_symbol
_atom_site_fract_x
_atom_site_fract_y
_atom_site_fract_z
_atom_site_U_iso_or_equiv
_atom_site_adp_type
_atom_site_occupancy
_atom_site_symmetry_multiplicity
_atom_site_calc_flag
_atom_site_refinement_flags
_atom_site_disorder_assembly
_atom_site_disorder_group
Cu1 Cu 0.77182(2) 0.71280(3) 0.025796(13) 0.03400(8) Uani 1 1 d . . .
N1 N 0.93376(15) 0.73162(19) 0.01185(9) 0.0297(4) Uani 1 1 d . . .
N2 N 0.81080(14) 0.8851(2) 0.08302(8) 0.0314(4) Uani 1 1 d . . .
N3 N 0.68603(14) 0.6112(2) -0.05200(9) 0.0323(4) Uani 1 1 d . . .
N4 N 0.70406(15) 0.5554(2) 0.07708(9) 0.0324(4) Uani 1 1 d . . .
C1 C 0.7078(2) 0.5326(3) 0.14129(11) 0.0416(6) Uani 1 1 d . . .
H1 H 0.7456 0.6001 0.1712 0.050 Uiso 1 1 calc R . .
C2 C 0.6593(2) 0.4150(3) 0.16707(13) 0.0497(6) Uani 1 1 d . . .
H2 H 0.6653 0.4026 0.2134 0.060 Uiso 1 1 calc R . .
C3 C 0.6030(2) 0.3176(3) 0.12488(13) 0.0425(6) Uani 1 1 d . . .
H3 H 0.5685 0.2377 0.1415 0.051 Uiso 1 1 calc R . .
C4 C 0.59692(17) 0.3376(2) 0.05693(11) 0.0337(5) Uani 1 1 d . . .
C5 C 0.54364(18) 0.2384(3) 0.00921(13) 0.0377(5) Uani 1 1 d . . .
H5 H 0.5089 0.1561 0.0236 0.045 Uiso 1 1 calc R . .
C6 C 0.54207(18) 0.2600(3) -0.05592(13) 0.0380(5) Uani 1 1 d . . .
H6 H 0.5086 0.1911 -0.0866 0.046 Uiso 1 1 calc R . .
C7 C 0.59052(17) 0.3863(2) -0.07930(11) 0.0346(5) Uani 1 1 d . . .
C8 C 0.5903(2) 0.4155(3) -0.14654(12) 0.0439(6) Uani 1 1 d . . .
H8 H 0.5582 0.3496 -0.1792 0.053 Uiso 1 1 calc R . .
C9 C 0.6364(2) 0.5392(3) -0.16446(12) 0.0471(6) Uani 1 1 d . . .
H9 H 0.6373 0.5596 -0.2097 0.057 Uiso 1 1 calc R . .
C10 C 0.6824(2) 0.6360(3) -0.11579(11) 0.0420(6) Uani 1 1 d . . .
H10 H 0.7122 0.7229 -0.1291 0.050 Uiso 1 1 calc R . .
C11 C 0.64148(16) 0.4871(2) -0.03373(10) 0.0302(4) Uani 1 1 d . . .
C12 C 0.64729(17) 0.4602(2) 0.03555(10) 0.0297(4) Uiso 1 1 d . . .
C13 C 0.99054(18) 0.6629(2) -0.02830(11) 0.0342(5) Uani 1 1 d . . .
H13 H 0.9546 0.5906 -0.0562 0.041 Uiso 1 1 calc R . .
C14 C 1.10084(19) 0.6920(3) -0.03141(12) 0.0395(5) Uani 1 1 d . . .
H14 H 1.1379 0.6422 -0.0617 0.047 Uiso 1 1 calc R . .
C15 C 1.15460(19) 0.7930(2) 0.00963(12) 0.0385(5) Uani 1 1 d . . .
H15 H 1.2302 0.8114 0.0094 0.046 Uiso 1 1 calc R . .
C16 C 1.09711(17) 0.8695(2) 0.05227(11) 0.0331(5) Uani 1 1 d . . .
C17 C 1.1461(2) 0.9761(3) 0.09757(12) 0.0415(6) Uani 1 1 d . . .
H17 H 1.2217 0.9980 0.0998 0.050 Uiso 1 1 calc R . .
C18 C 1.0861(2) 1.0457(3) 0.13710(12) 0.0413(6) Uani 1 1 d . . .
H18 H 1.1210 1.1145 0.1674 0.050 Uiso 1 1 calc R . .
C19 C 0.97086(19) 1.0184(2) 0.13463(10) 0.0342(5) Uani 1 1 d . . .
C20 C 0.9036(2) 1.0914(3) 0.17343(11) 0.0405(6) Uani 1 1 d . . .
H20 H 0.9338 1.1629 0.2038 0.049 Uiso 1 1 calc R . .
C21 C 0.7953(2) 1.0584(3) 0.16692(11) 0.0422(6) Uani 1 1 d . . .
H21 H 0.7499 1.1052 0.1935 0.051 Uiso 1 1 calc R . .
C22 C 0.7508(2) 0.9554(3) 0.12101(11) 0.0381(5) Uani 1 1 d . . .
H22 H 0.6747 0.9348 0.1168 0.046 Uiso 1 1 calc R . .
C23 C 0.92034(17) 0.9152(2) 0.09058(10) 0.0288(4) Uani 1 1 d . . .
C24 C 0.98524(16) 0.8363(2) 0.05035(10) 0.0280(4) Uani 1 1 d . . .
F1 F 1.13333(17) 0.3824(2) 0.22715(11) 0.0824(6) Uani 1 1 d . . .
F4 F 0.9971(2) 0.7054(2) 0.21741(12) 0.0995(8) Uani 1 1 d D . .
F5 F 1.11775(17) 0.6188(2) 0.15537(9) 0.0751(6) Uani 1 1 d D . .
O2 O 0.93429(19) 0.3573(3) 0.28371(11) 0.0670(6) Uani 1 1 d . . .
O3 O 1.0223(3) 0.5298(2) 0.34375(12) 0.0797(8) Uani 1 1 d . . .
C26 C 0.9986(3) 0.4567(3) 0.29510(14) 0.0571(7) Uani 1 1 d D . .
F2A F 1.1789(3) 0.5711(6) 0.27738(18) 0.0717(12) Uani 0.50 1 d PD A 1
F3A F 0.9555(3) 0.5196(7) 0.15950(19) 0.0948(19) Uani 0.50 1 d PD A 1
C25A C 1.0375(5) 0.5877(7) 0.1951(3) 0.0625(13) Uani 0.50 1 d PD A 1
C28A C 1.0898(5) 0.4951(6) 0.2506(3) 0.0499(11) Uani 0.50 1 d PD A 1
F2B F 0.9792(5) 0.4362(6) 0.1747(2) 0.1095(18) Uani 0.50 1 d PD A 2
F3B F 1.1756(4) 0.6536(5) 0.2565(2) 0.0762(13) Uani 0.50 1 d PD A 2
C25B C 1.0895(5) 0.6135(7) 0.2152(3) 0.0625(13) Uani 0.50 1 d PD A 2
C28B C 1.0467(5) 0.4690(6) 0.2274(3) 0.0499(11) Uani 0.50 1 d PD A 2

loop_
_atom_site_aniso_label
_atom_site_aniso_U_11
_atom_site_aniso_U_22
_atom_site_aniso_U_33
_atom_site_aniso_U_23
_atom_site_aniso_U_13
_atom_site_aniso_U_12
Cu1 0.02904(14) 0.03642(16) 0.03599(15) -0.00423(10) 0.00335(11) -0.00286(10)
N1 0.0275(8) 0.0315(9) 0.0294(8) 0.0032(7) 0.0021(6) 0.0042(7)
N2 0.0312(8) 0.0325(9) 0.0301(8) 0.0001(7) 0.0037(7) 0.0034(7)
N3 0.0265(8) 0.0397(9) 0.0303(8) -0.0019(7) 0.0036(7) 0.0004(7)
N4 0.0311(8) 0.0346(9) 0.0314(9) -0.0020(7) 0.0045(7) 0.0018(7)
C1 0.0485(13) 0.0455(13) 0.0310(11) -0.0043(9) 0.0064(9) 0.0009(11)
C2 0.0671(16) 0.0494(14) 0.0351(12) 0.0028(10) 0.0158(11) 0.0029(13)
C3 0.0454(12) 0.0366(12) 0.0482(13) 0.0056(10) 0.0157(10) 0.0035(10)
C4 0.0277(10) 0.0323(10) 0.0420(11) 0.0007(9) 0.0087(8) 0.0067(8)
C5 0.0286(10) 0.0310(11) 0.0538(14) -0.0010(9) 0.0076(9) 0.0032(9)
C6 0.0262(10) 0.0356(11) 0.0505(13) -0.0104(10) 0.0006(9) 0.0012(9)
C7 0.0247(9) 0.0399(11) 0.0380(11) -0.0060(9) 0.0010(8) 0.0042(9)
C8 0.0412(12) 0.0517(14) 0.0362(12) -0.0112(10) -0.0017(10) 0.0002(11)
C9 0.0512(14) 0.0604(16) 0.0289(11) -0.0010(10) 0.0033(10) -0.0025(12)
C10 0.0417(12) 0.0498(14) 0.0338(11) 0.0032(10) 0.0040(9) -0.0054(11)
C11 0.0214(8) 0.0360(11) 0.0328(10) -0.0024(8) 0.0030(7) 0.0048(8)
C13 0.0359(11) 0.0340(11) 0.0330(10) 0.0022(8) 0.0062(8) 0.0080(9)
C14 0.0361(11) 0.0424(12) 0.0415(12) 0.0091(9) 0.0110(9) 0.0140(10)
C15 0.0280(10) 0.0434(13) 0.0449(12) 0.0167(9) 0.0082(9) 0.0082(9)
C16 0.0284(10) 0.0324(10) 0.0374(11) 0.0134(8) 0.0019(8) 0.0017(8)
C17 0.0322(11) 0.0389(12) 0.0501(13) 0.0110(10) -0.0033(9) -0.0057(9)
C18 0.0442(13) 0.0331(11) 0.0431(12) 0.0033(9) -0.0046(10) -0.0076(10)
C19 0.0400(11) 0.0290(10) 0.0308(10) 0.0057(8) -0.0028(8) 0.0004(9)
C20 0.0574(14) 0.0326(11) 0.0286(10) -0.0011(8) -0.0025(10) 0.0057(10)
C21 0.0533(13) 0.0442(13) 0.0296(10) -0.0009(9) 0.0080(10) 0.0140(11)
C22 0.0366(11) 0.0435(12) 0.0347(11) -0.0007(9) 0.0075(9) 0.0077(10)
C23 0.0322(10) 0.0253(9) 0.0276(9) 0.0062(7) 0.0009(8) 0.0031(8)
C24 0.0271(9) 0.0272(9) 0.0288(9) 0.0083(7) 0.0018(7) 0.0037(8)
F1 0.1022(13) 0.0588(11) 0.1002(14) 0.0075(9) 0.0596(11) 0.0357(10)
F4 0.148(2) 0.0637(12) 0.0839(14) 0.0259(10) 0.0106(14) 0.0585(13)
F5 0.0848(12) 0.0875(13) 0.0566(10) 0.0305(9) 0.0224(9) -0.0085(11)
O2 0.0737(13) 0.0679(14) 0.0632(13) 0.0086(11) 0.0228(11) 0.0041(12)
O3 0.143(2) 0.0395(11) 0.0630(13) -0.0028(9) 0.0344(14) 0.0103(13)
C26 0.093(2) 0.0358(13) 0.0513(14) 0.0084(11) 0.0396(14) 0.0183(13)
F2A 0.0369(17) 0.118(4) 0.056(2) -0.010(2) -0.0074(15) -0.014(2)
F3A 0.0384(18) 0.193(6) 0.045(2) -0.014(3) -0.0202(15) 0.013(3)
C25A 0.074(4) 0.066(3) 0.046(3) 0.006(2) 0.006(2) -0.011(3)
C28A 0.054(3) 0.049(2) 0.048(3) 0.0021(18) 0.0111(19) 0.002(2)
F2B 0.145(4) 0.147(4) 0.041(2) -0.034(2) 0.029(2) -0.105(3)
F3B 0.069(3) 0.077(3) 0.074(3) -0.015(2) -0.012(2) -0.023(2)
C25B 0.074(4) 0.066(3) 0.046(3) 0.006(2) 0.006(2) -0.011(3)
C28B 0.054(3) 0.049(2) 0.048(3) 0.0021(18) 0.0111(19) 0.002(2)

loop_
_atom_type_symbol
_atom_type_description
_atom_type_scat_dispersion_real
_atom_type_scat_dispersion_imag
_atom_type_scat_source
C C 0.0033 0.0016 'International Tables Vol C Tables 4.2.6.8 and 6.1.1.4'
H H 0.0000 0.0000 'International Tables Vol C Tables 4.2.6.8 and 6.1.1.4'
Cu Cu 0.3201 1.2651 'International Tables Vol C Tables 4.2.6.8 and 6.1.1.4'
F F 0.0171 0.0103 'International Tables Vol C Tables 4.2.6.8 and 6.1.1.4'
N N 0.0061 0.0033 'International Tables Vol C Tables 4.2.6.8 and 6.1.1.4'
O O 0.0106 0.0060 'International Tables Vol C Tables 4.2.6.8 and 6.1.1.4'

loop_
_geom_angle_atom_site_label_1
_geom_angle_atom_site_label_2
_geom_angle_atom_site_label_3
_geom_angle
N2 Cu1 N3 153.13(7)
N2 Cu1 N4 110.62(7)
N3 Cu1 N4 82.20(7)
N2 Cu1 N1 82.24(7)
N3 Cu1 N1 109.23(7)
N4 Cu1 N1 127.51(7)
C13 N1 C24 117.88(19)
C13 N1 Cu1 131.25(16)
C24 N1 Cu1 110.84(14)
C22 N2 C23 117.62(19)
C22 N2 Cu1 129.44(16)
C23 N2 Cu1 111.96(14)
C10 N3 C11 118.0(2)
C10 N3 Cu1 129.49(17)
C11 N3 Cu1 111.59(14)
C1 N4 C12 117.1(2)
C1 N4 Cu1 131.83(16)
C12 N4 Cu1 111.04(14)
N4 C1 C2 123.5(2)
N4 C1 H1 118.3
C2 C1 H1 118.3
C3 C2 C1 119.3(2)
C3 C2 H2 120.4
C1 C2 H2 120.4
C2 C3 C4 119.1(2)
C2 C3 H3 120.5
C4 C3 H3 120.5
C3 C4 C12 117.6(2)
C3 C4 C5 123.0(2)
C12 C4 C5 119.4(2)
C6 C5 C4 121.0(2)
C6 C5 H5 119.5
C4 C5 H5 119.5
C5 C6 C7 120.7(2)
C5 C6 H6 119.6
C7 C6 H6 119.6
C11 C7 C8 117.1(2)
C11 C7 C6 119.5(2)
C8 C7 C6 123.3(2)
C9 C8 C7 119.5(2)
C9 C8 H8 120.3
C7 C8 H8 120.3
C8 C9 C10 119.6(2)
C8 C9 H9 120.2
C10 C9 H9 120.2
N3 C10 C9 122.8(2)
N3 C10 H10 118.6
C9 C10 H10 118.6
N3 C11 C7 123.03(19)
N3 C11 C12 117.57(18)
C7 C11 C12 119.4(2)
N4 C12 C4 123.39(19)
N4 C12 C11 116.84(19)
C4 C12 C11 119.76(19)
N1 C13 C14 123.1(2)
N1 C13 H13 118.5
C14 C13 H13 118.5
C15 C14 C13 119.2(2)
C15 C14 H14 120.4
C13 C14 H14 120.4
C14 C15 C16 119.5(2)
C14 C15 H15 120.3
C16 C15 H15 120.3
C15 C16 C24 117.3(2)
C15 C16 C17 123.8(2)
C24 C16 C17 118.9(2)
C18 C17 C16 120.8(2)
C18 C17 H17 119.6
C16 C17 H17 119.6
C17 C18 C19 121.8(2)
C17 C18 H18 119.1
C19 C18 H18 119.1
C23 C19 C20 117.1(2)
C23 C19 C18 118.9(2)
C20 C19 C18 124.1(2)
C21 C20 C19 119.4(2)
C21 C20 H20 120.3
C19 C20 H20 120.3
C20 C21 C22 120.0(2)
C20 C21 H21 120.0
C22 C21 H21 120.0
N2 C22 C21 122.6(2)
N2 C22 H22 118.7
C21 C22 H22 118.7
N2 C23 C19 123.2(2)
N2 C23 C24 117.33(18)
C19 C23 C24 119.45(19)
N1 C24 C16 122.94(19)
N1 C24 C23 116.94(18)
C16 C24 C23 120.13(19)
C28A F1 C28B 30.6(3)
C25A F4 C25B 31.1(3)
C25B F5 C25A 31.5(3)
O3 C26 O2 130.9(3)
O3 C26 C28A 104.2(3)
O2 C26 C28A 123.8(3)
O3 C26 C28B 127.2(3)
O2 C26 C28B 101.9(3)
C28A C26 C28B 25.3(3)
F3A C25A F4 107.3(5)
F3A C25A F5 109.1(5)
F4 C25A F5 111.5(5)
F3A C25A C28A 110.3(5)
F4 C25A C28A 111.0(5)
F5 C25A C28A 107.6(5)
F1 C28A F2A 102.6(4)
F1 C28A C25A 109.8(5)
F2A C28A C25A 103.5(5)
F1 C28A C26 113.4(4)
F2A C28A C26 119.0(4)
C25A C28A C26 107.9(4)
F3B C25B F5 106.6(5)
F3B C25B F4 112.2(5)
F5 C25B F4 109.3(4)
F3B C25B C28B 115.2(5)
F5 C25B C28B 109.9(5)
F4 C25B C28B 103.5(5)
F2B C28B F1 105.3(5)
F2B C28B C25B 105.9(5)
F1 C28B C25B 104.1(5)
F2B C28B C26 115.6(5)
F1 C28B C26 111.4(4)
C25B C28B C26 113.6(4)

loop_
_geom_bond_atom_site_label_1
_geom_bond_atom_site_label_2
_geom_bond_distance
Cu1 N2 2.0077(18)
Cu1 N3 2.0124(19)
Cu1 N4 2.0622(19)
Cu1 N1 2.0712(19)
N1 C13 1.329(3)
N1 C24 1.353(3)
N2 C22 1.331(3)
N2 C23 1.366(3)
N3 C10 1.325(3)
N3 C11 1.362(3)
N4 C1 1.330(3)
N4 C12 1.351(3)
C1 C2 1.396(4)
C1 H1 0.9500
C2 C3 1.369(4)
C2 H2 0.9500
C3 C4 1.399(3)
C3 H3 0.9500
C4 C12 1.406(3)
C4 C5 1.433(3)
C5 C6 1.351(4)
C5 H5 0.9500
C6 C7 1.440(3)
C6 H6 0.9500
C7 C11 1.406(3)
C7 C8 1.408(3)
C8 C9 1.365(4)
C8 H8 0.9500
C9 C10 1.401(3)
C9 H9 0.9500
C10 H10 0.9500
C11 C12 1.437(3)
C13 C14 1.400(3)
C13 H13 0.9500
C14 C15 1.367(4)
C14 H14 0.9500
C15 C16 1.406(3)
C15 H15 0.9500
C16 C24 1.410(3)
C16 C17 1.431(3)
C17 C18 1.349(4)
C17 H17 0.9500
C18 C19 1.439(3)
C18 H18 0.9500
C19 C23 1.401(3)
C19 C20 1.414(3)
C20 C21 1.357(4)
C20 H20 0.9500
C21 C22 1.399(3)
C21 H21 0.9500
C22 H22 0.9500
C23 C24 1.441(3)
F1 C28A 1.308(6)
F1 C28B 1.342(6)
F4 C25A 1.319(7)
F4 C25B 1.434(7)
F5 C25B 1.331(6)
F5 C25A 1.409(6)
O2 C26 1.221(4)
O3 C26 1.209(4)
C26 C28A 1.599(6)
C26 C28B 1.601(6)
F2A C28A 1.352(7)
F3A C25A 1.316(7)
C25A C28A 1.496(8)
F2B C28B 1.295(6)
F3B C25B 1.306(7)
C25B C28B 1.486(8)
